data_2004736
loop_
_publ_author_name
'Mani Naidu, S.'
'Krishnaiah, M.'
'Sivakumar, K.'
'Sharma, R. P.'

_publ_section_title
;
 1-(2,4-Dinitrophenyl)-3,5-dimethylpyrazole
;
_journal_issue 4
_journal_name_full 'Acta Crystallographica Section C'
_journal_page_first 1056
_journal_page_last 1058
_journal_paper_doi 10.1107/S0108270195013862
_journal_volume 52
_journal_year 1996
_chemical_formula_iupac 'C11 H10 N4 O4'
_chemical_formula_moiety 'C11 H10 N4 O4'
_chemical_formula_sum 'C11 H10 N4 O4'
_chemical_formula_weight 262.22
_space_group_IT_number 14
_symmetry_cell_setting monoclinic
_symmetry_space_group_name_Hall '-P 2ybc'
_symmetry_space_group_name_H-M 'P 1 21/c 1'
_atom_type_scat_source 'SHELX76 (Sheldrick, 1976)'
_cell_angle_alpha 90.
_cell_angle_beta 113.71(2)
_cell_angle_gamma 90.
_cell_formula_units_Z 8
_cell_length_a 20.417(4)
_cell_length_b 7.711(2)
_cell_length_c 16.719(3)
_cell_measurement_reflns_used 20
_cell_measurement_temperature 293
_cell_measurement_theta_max 15
_cell_measurement_theta_min 10
_cell_volume 2410.0(10)
_diffrn_measurement_device 'Syntex P2~1~'
_diffrn_measurement_method \q-2\q
_diffrn_radiation_type MoK\a
_diffrn_radiation_wavelength 0.71069
_diffrn_reflns_av_R_equivalents 0.014
_diffrn_reflns_limit_h_max 24
_diffrn_reflns_limit_h_min 0
_diffrn_reflns_limit_k_max 9
_diffrn_reflns_limit_k_min 0
_diffrn_reflns_limit_l_max 19
_diffrn_reflns_limit_l_min -19
_diffrn_reflns_number 3822
_diffrn_reflns_theta_max 25
_diffrn_standards_decay_% <3
_diffrn_standards_interval_count 100
_diffrn_standards_number 3
_exptl_absorpt_coefficient_mu 0.11
_exptl_absorpt_correction_type none
_exptl_crystal_colour 'golden yellow'
_exptl_crystal_density_diffrn 1.445
_exptl_crystal_density_meas 1.50
_exptl_crystal_description needle
_exptl_crystal_size_max 0.4
_exptl_crystal_size_mid 0.3
_exptl_crystal_size_min 0.3
_refine_diff_density_max 0.22
_refine_diff_density_min -0.29
_refine_ls_extinction_method none
_refine_ls_goodness_of_fit_obs 1.90
_refine_ls_hydrogen_treatment noref
_refine_ls_number_parameters 171
_refine_ls_number_reflns 2763
_refine_ls_R_factor_obs 0.055
_refine_ls_shift/esd_max 0.003
_refine_ls_structure_factor_coef F
_refine_ls_weighting_details 'w = 1.2029/[\s^2^(F~o~) + 0.000722F~c~]'
_refine_ls_weighting_scheme calc
_refine_ls_wR_factor_obs 0.061
_reflns_number_observed 2763
_reflns_number_total 3693
_reflns_observed_criterion F>4\s(F)
_cod_data_source_file ha1102.cif
_cod_data_source_block ha1102a
_cod_depositor_comments
;
The following automatic conversions were performed:

'_refine_ls_weighting_scheme' value 'w = 1.2029/[\s^2^(F~o~) +
0.000722F~c~]' was changed to 'calc'. New tag
'_refine_ls_weighting_details' was created. The value of the new tag
was set to 'w = 1.2029/[\s^2^(F~o~) + 0.000722F~c~]'.

Automatic conversion script
Id: cif_fix_values 3143 2015-03-26 13:38:13Z robertas 
;
_cod_original_cell_volume 2410.0(9)
_cod_original_sg_symbol_H-M 'P 21/c'
_cod_database_code 2004736

loop_
_symmetry_equiv_pos_as_xyz
x,y,z
x,1/2-y,1/2+z
-x,-y,-z
-x,1/2+y,1/2-z

loop_
_atom_site_label
_atom_site_fract_x
_atom_site_fract_y
_atom_site_fract_z
_atom_site_B_iso_or_equiv
O(1) .5176(1) .1593(3) .0971(1) 4.2(1)
O(2) .6317(1) .2026(3) .1530(2) 4.7(1)
O(3) .7675(2) -.1881(4) .0559(2) 7.6(1)
O(4) .7351(2) -.4469(5) .0270(3) 12.7(2)
N(1) .5793(2) .1091(3) .1197(1) 3.3(1)
N(2) .7253(2) -.3043(5) .0457(2) 5.8(1)
N(3) .4905(1) -.1789(3) .1335(1) 3.1(1)
N(4) .4217(1) -.2051(3) .0737(2) 3.6(1)
C(1) .5923(1) -.0722(4) .1043(2) 2.7(1)
C(2) .6498(2) -.1034(4) .0841(2) 3.2(1)
C(3) .6617(2) -.2711(4) .0645(2) 3.5(1)
C(4) .6178(2) -.4060(4) .0643(2) 3.9(1)
C(5) .5618(2) -.3729(4) .0869(2) 3.4(1)
C(6) .5475(1) -.2057(4) .1078(2) 2.8(1)
C(7) .4933(2) -.1208(4) .2118(2) 3.4(1)
C(8) .5616(2) -.0933(5) .2887(2) 4.6(1)
C(9) .4242(2) -.1088(4) .2020(2) 4.1(1)
C(10) .3817(2) -.1613(4) .1170(2) 3.8(1)
C(11) .3021(2) -.1772(5) .0747(3) 5.7(1)
O(1') .9800(1) .1515(3) .5787(1) 4.4(1)
O(2') .8671(1) .2048(3) .5204(2) 5.1(1)
O(3') .7290(2) -.1827(5) .2879(2) 8.0(1)
O(4') .7708(2) -.4266(5) .2760(2) 10.4(1)
N(1') .9182(2) .1072(3) .5393(2) 3.5(1)
N(2') .7741(2) -.2949(5) .3140(2) 5.1(1)
N(3') 1.0037(1) -.1873(3) .6389(1) 3.0(1)
N(4') 1.0731(1) -.2115(3) .6479(2) 3.5(1)
C(1') .9038(1) -.0734(4) .5094(2) 2.8(1)
C(2') .8463(2) -.1003(4) .4315(2) 3.3(1)
C(3') .8353(2) -.2655(4) .3977(2) 3.4(1)
C(4') .8788(2) -.4037(4) .4391(2) 3.7(1)
C(5') .9338(2) -.3745(4) .5190(2) 3.4(1)
C(6') .9474(1) -.2105(4) .5556(2) 2.9(1)
C(7') .9991(2) -.13331(4) .7140(2) 3.5(1)
C(8') .9302(2) -.1085(5) .7223(2) 4.8(1)
C(9') 1.0679(2) -.1209(4) .7732(2) 4.2(1)
C(10') 1.1117(2) -.1682(4) .7308(2) 3.9(1)
C(11') 1.1915(2) -.1806(5) .7681(3) 5.8(1)
H(C2) .678(2) -.021(5) .082(2) 31
H(C4) .627(2) -.517(5) .050(2) 57
H(C5) .531(2) -.461(5) .090(2) 46
H(C8) .554(3) -.051(7) .337(3) 125
H('C8) .594(2) .003(6) .280(3) 95
H(''C8) .583(3) -.186(7) .304(3) 99
H(C9) .406(2) -.075(5) .245(3) 47
H(C11) .282(3) -.147(8) .105(4) 156
H('C11) .290(3) -.315(9) .062(4) 237
H(''C11) .282(3) -.083(8) .028(4) 188
H(C2') .819(2) -.007(5) .402(2) 39
H(C4') .870(2) -.511(5) .413(2) 54
H(C5') .962(2) -.466(5) .547(2) 43
H(C8') .905(3) .005(7) .694(3) 113
H('C8') .905(3) -.196(7) .707(3) 112
H(''C8') .936(3) -.069(7) .781(3) 134
H(C9') 1.085(2) -.080(5) .835(3) 65
H(C11') 1.206(3) -.143(8) .813(4) 134
H('C11') 1.213(3) -.090(8) .743(4) 196
H(''C11') 1.208(3) -.298(9) .765(4) 247

loop_
_geom_angle_atom_site_label_1
_geom_angle_atom_site_label_2
_geom_angle_atom_site_label_3
_geom_angle
_geom_angle_publ_flag
O(1) N(1) O(2) 123.9(3) no
O(2) N(1) C(1) 117.1(3) no
O(1) N(1) C(1) 119.0(3) no
O(3) N(2) O(4) 122.7(5) no
O(4) N(2) C(3) 118.3(4) no
O(3) N(2) C(3) 118.7(4) no
C(6) N(3) C(7) 128.4(3) no
N(4) N(3) C(7) 112.5(3) no
N(4) N(3) C(6) 119.0(2) no
N(3) N(4) C(10) 103.8(3) no
N(1) C(1) C(6) 121.9(3) no
N(1) C(1) C(2) 116.5(3) no
N(2) C(3) C(2) 117.9(4) no
N(2) C(3) C(4) 119.8(3) no
N(3) C(6) C(5) 119.5(3) no
N(3) C(6) C(1) 122.8(3) no
N(3) C(7) C(9) 105.5(3) no
N(3) C(7) C(8) 122.8(3) no
C(8) C(7) C(9) 131.6(3) no
C(7) C(9) C(10) 107.1(4) no
N(4) C(10) C(9) 111.1(4) no
C(9) C(10) C(11) 128.2(3) no
N(4) C(10) C(11) 120.6(3) no
C(2) C(1) C(6) 121.6(3) no
C(1) C(2) C(3) 118.3(4) no
C(2) C(3) C(4) 122.3(4) no
C(3) C(4) C(5) 118.5(3) no
C(4) C(5) C(6) 121.6(4) no
C(1) C(6) C(5) 117.7(3) no
C(1) C(2) H(C2) 121(2) no
C(3) C(2) H(C2) 120(2) no
C(3) C(4) H(C4) 120(2) no
C(5) C(4) H(C4) 121(2) no
C(4) C(5) H(C5) 121(2) no
C(6) C(5) H(C5) 116(2) no
C(7) C(8) H(''C8) 110(3) no
C(7) C(8) H('C8) 113.(2) no
C(7) C(8) H(C8) 111(3) no
H('C8) C(8) H(''C8) 111(4) no
H(C8) C(8) H(''C8) 106(4) no
H(C8) C(8) H('C8) 101(4) no
C(7) C(9) H(C9) 128(2) no
C(10) C(9) H(C9) 124(2) no
C(10) C(11) H(''C11) 109(3) no
C(10) C(11) H('C11) 107(3) no
C(10) C(11) H(C11) 113(4) no
H('C11) C(11) H(''C11) 123(4) no
H(C11) C(11) H(''C11) 97(5) no
H(C11) C(11) H('C11) 105(5) no
O(1') N(1') O(2') 124.1(3) no
O(2') N(1') C(1') 117.6(3) no
O(1') N(1') C(1') 118.3(3) no
O(3') N(2') O(4') 123.3(4) no
O(4') N(2') C(3') 119.0(4) no
O(3') N(2') C(3') 117.7(4) no
C(6') N(3') C(7') 128.0(3) no
N(4') N(3') C(7') 113.0(2) no
N(4') N(3') C(6') 118.9(2) no
N(3') N(4') C(10') 103.4(3) no
N(1') C(1') C(6') 122.2(3) no
N(1') C(1') C(2') 116.3(3) no
N(2') C(3') C(2') 118.0(3) no
N(2') C(3') C(4') 119.1(3) no
N(3') C(6') C(5') 119.3(3) no
N(3') C(6') C(1') 122.2(3) no
N(3') C(7') C(9') 105.0(3) no
N(3') C(7') C(8') 123.1(3) no
C(8') C(7') C(9') 131.8(3) no
C(7') C(9') C(10') 107.3(3) no
N(4') C(10') C(9') 111.2(3) no
C(9') C(10') C(11') 128.2(3) no
N(4') C(10') C(11') 120.5(3) no
C(2') C(1') C(6') 121.4(3) no
C(1') C(2') C(3') 117.7(3) no
C(2') C(3') C(4') 122.9(3) no
C(3') C(4') C(5') 118.0(3) no
C(4') C(5') C(6') 121.3(3) no
C(1') C(6') C(5') 118.5(3) no
C(1') C(2') H(C2') 119(2) no
C(3') C(2') H(C2') 122(2) no
C(3') C(4') H(C4') 119(2) no
C(5') C(4') H(C4') 122(2) no
C(4') C(5') H(C5') 118(2) no
C(6') C(5') H(C5') 120(2) no
C(7') C(8') H(''C8') 113(3) no
C(7') C(8') H('C8') 111(4) no
C(7') C(8') H(C8') 112(3) no
C(7') C(9') H(C9') 127(2) no
C(10') C(9') H(C9') 124(2) no
C(10') C(11') H(''C11') 112(4) no
C(10') C(11') H('C11') 111(3) no
C(10') C(11') H(C11') 109.5(5) no
H('C11') C(11') H(''C11') 114(4) no
H(C11') C(11') H(''C11') 113(5) no
H(C11') C(11') H('C11') 94(5) no

loop_
_geom_bond_atom_site_label_1
_geom_bond_atom_site_label_2
_geom_bond_distance
_geom_bond_publ_flag
O(1) N(1) 1.223(4) no
O(2) N(1) 1.223(4) no
O(3) N(2) 1.207(5) no
O(4) N(2) 1.182(6) no
N(1) C(1) 1.465(4) no
N(2) C(3) 1.476(6) no
N(3) N(4) 1.373(3) no
N(3) C(6) 1.408(4) no
N(3) C(7) 1.363(4) no
N(4) C(10) 1.334(5) no
C(7) C(8) 1.483(4) no
C(7) C(9) 1.356(6) no
C(9) C(10) 1.394(4) no
C(10) C(11) 1.494(5) no
C(1) C(2) 1.367(5) no
C(1) C(6) 1.394(4) no
C(2) C(3) 1.379(5) no
C(3) C(4) 1.372(5) no
C(4) C(5) 1.365(6) no
C(5) C(6) 1.397(5) no
C(2) H(C2) 0.85(3) no
C(4) H(C4) 0.92(4) no
C(5) H(C5) 0.94(4) no
C(8) H(C8) 0.93(6) no
C(8) H('C8) 1.04(5) no
C(8) H(''C8) 0.82(5) no
C(9) H(C9) 0.96(5) no
C(11) H(C11) 0.79(7) no
C(11) H('C11) 1.09(6) no
C(11) H(''C11) 1.01(6) no
O(1') N(1') 1.214(4) no
O(2') N(1') 1.220(4) no
O(3') N(2') 1.210(5) no
O(4') N(2') 1.185(5) no
N(1') C(1') 1.469(4) no
N(2') C(3') 1.471(4) no
N(3') N(4') 1.376(3) no
N(3') C(6') 1.416(3) no
N(3') C(7') 1.362(4) no
N(4') C(10') 1.332(4) no
C(7') C(8') 1.480(6) no
C(7') C(9') 1.358(5) no
C(9') C(10') 1.395(6) no
C(10') C(11') 1.495(5) no
C(1') C(2') 1.374(4) no
C(1') C(6') 1.398(4) no
C(2') C(3') 1.375(4) no
C(3') C(4') 1.382(4) no
C(4') C(5') 1.375(4) no
C(5') C(6') 1.383(4) no
C(2') H(C2') 0.92(3) no
C(4') H(C4') 0.91(4) no
C(5') H(C5') 0.90(3) no
C(8') H(C8') 1.02(5) no
C(8') H('C8') 0.82(5) no
C(8') H(''C8') 0.98(5) no
C(9') H(C9') 0.99(4) no
C(11') H(C11') 0.74(5) no
C(11') H('C11') 1.00(7) no
C(11') H(''C11') 0.96(7) no

loop_
_geom_torsion_atom_site_label_1
_geom_torsion_atom_site_label_2
_geom_torsion_atom_site_label_3
_geom_torsion_atom_site_label_4
_geom_torsion
_geom_torsion_publ_flag
O(2) N(1) C(1) C(2) -33.0(4) no
O(1) N(1) C(1) C(2) 145.2(3) no
O(2) N(1) C(1) C(6) 148.5(3) no
O(1) N(1) C(1) C(6) -33.1(4) no
O(4) N(2) C(3) C(4) 3.2(5) no
O(3) N(2) C(3) C(4) -171.6(3) no
O(4) N(2) C(3) C(2) -178.4(4) no
O(3) N(2) C(3) C(2) 6.6(5) no
C(6) N(3) C(7) C(8) -6.9(5) no
N(4) N(3) C(7) C(8) 176.0(3) no
C(6) N(3) C(7) C(9) 176.7(2) no
N(4) N(3) C(7) C(9) -0.1(3) no
C(7) N(3) C(6) C(1) -61.6(4) no
N(4) N(3) C(6) C(1) 115.1(3) no
C(7) N(3) C(6) C(5) 116.5(3) no
N(4) N(3) C(6) C(5) -66.6(3) no
C(6) N(3) N(4) C(10) -177.1(2) no
C(7) N(3) N(4) C(10) 0.1(3) no
N(3) N(4) C(10) C(11) -178.0(3) no
N(3) N(4) C(10) C(9) 0.0(3) no
N(1) C(1) C(6) N(3) -5.5(4) no
C(2) C(1) C(6) N(3) 176.0(3) no
N(1) C(1) C(6) C(5) 176.1(3) no
N(1) C(1) C(2) C(3) -176.5(3) no
C(2) C(1) C(6) C(5) -2.1(4) no
C(6) C(1) C(2) C(3) 1.8(5) no
C(1) C(2) C(3) N(2) -177.9(3) no
C(1) C(2) C(3) C(4) 0.3(5) no
C(2) C(3) C(4) C(5) -2.0(5) no
N(2) C(3) C(4) C(5) 176.2(3) no
C(3) C(4) C(5) C(6) 1.6(5) no
C(4) C(5) C(6) C(1) 0.4(5) no
C(4) C(5) C(6) N(3) -177.9(3) no
N(3) C(7) C(9) C(10) 0.1(4) no
C(8) C(7) C(9) C(10) -175.6(3) no
C(7) C(9) C(1)0 N(4) 0.0(4) no
C(7) C(9) C(1)0 C(11) 177.7(3) no
O(2') N(1') C(1') C(2') 32.0(4) no
O(1') N(1') C(1') C(2') -145.7(3) no
O(2') N(1') C(1') C(6') -150.2(3) no
O(1') N(1') C(1') C(6') 32.0(4) no
O(4') N(2') C(3') C(4') -13.7(5) no
O(3') N(2') C(3') C(4') 165.4(3) no
O(4') N(2') C(3') C(2') 166.5(4) no
O(3') N(2') C(3') C(2') -14.1(5) no
C(6') N(3') C(7') C(8') 7.6(5) no
N(4') N(3') C(7') C(8') -176.1(3) no
C(6') N(3') C(7') C(9') -175.8(2) no
N(4') N(3') C(7') C(9') 0.4(3) no
C(7') N(3') C(6') C(1') 61.7(4) no
N(4') N(3') C(6') C(1') -114.2(3) no
C(7') N(3') C(6') C(5') -116.8(3) no
N(4') N(3') C(6') C(5') 67.0(3) no
C(6') N(3') N(4') C(10') 175.7(2) no
C(7') N(3') N(4') C(10') -0.8(3) no
N(3') N(4') C(10') C(11') 178.6(3) no
N(3') N(4') C(10') C(9') 0.9(3) no
N(1') C(1') C(6') N(3') 6.9(4) no
C(2') C(1') C(6') N(3') -175.3(3) no
N(1') C(1') C(6') C(5') -174.3(3) no
N(1') C(1') C(2') C(3') 174.1(3) no
C(2') C(1') C(6') C(5') 3.3(4) no
C(6') C(1') C(2') C(3') -3.6(5) no
C(1') C(2') C(3') N(2') -179.5(3) no
C(1') C(2') C(3') C(4') 0.7(5) no
C(2') C(3') C(4') C(5') 2.3(5) no
N(2') C(3') C(4') C(5') -177.2(3) no
C(3') C(4') C(5') C(6') -2.6(5) no
C(4') C(5') C(6') C(1') 0.0(5) no
C(4') C(5') C(6') N(3') 178.6(3) no
N(3') C(7') C(9') C(10') 0.2(4) no
C(8') C(7') C(9') C(10') 176.3(3) no
C(7') C(9') C(10') N(4') -0.7(4) no
C(7') C(9') C(10') C(11') -178.2(3) no
